data_1543210
loop_
_publ_author_name
'Conboy, Gary'
'Spencer, Howard J.'
'Angioni, Enrico'
'Kanibolotsky, Alexander L.'
'Findlay, Neil J.'
'Coles, Simon J.'
'Wilson, Claire'
'Pitak, Mateusz B.'
'Risko, Chad'
'Coropceanu, Veaceslav'
'Br\'edas, Jean-Luc'
'Skabara, Peter J.'

_publ_section_title
;
 To bend or not to bend -- are heteroatom interactions within conjugated
 molecules effective in dictating conformation and planarity?
;
_journal_issue 4
_journal_name_full 'Mater. Horiz.'
_journal_page_first 333
_journal_paper_doi 10.1039/C6MH00051G
_journal_volume 3
_journal_year 2016
_chemical_formula_moiety 'C36 H36 N2 O2 S2'
_chemical_formula_sum 'C36 H36 N2 O2 S2'
_chemical_formula_weight 592.79
_space_group_crystal_system monoclinic
_space_group_IT_number 14
_space_group_name_Hall '-P 2ybc'
_space_group_name_H-M_alt 'P 1 21/c 1'
_symmetry_space_group_name_Hall '-P 2ybc'
_symmetry_space_group_name_H-M 'P 1 21/c 1'
_atom_sites_solution_hydrogens geom
_audit_creation_date 2015-12-07
_audit_creation_method
;
Olex2 1.2
(compiled 2015.09.30 svn.r3233 for OlexSys, GUI svn.r5103)
;
_audit_update_record
;
2015-12-07 deposited with the CCDC.
2016-04-26 downloaded from the CCDC.
;
_cell_angle_alpha 90
_cell_angle_beta 111.280(14)
_cell_angle_gamma 90
_cell_formula_units_Z 2
_cell_length_a 14.575(19)
_cell_length_b 7.664(9)
_cell_length_c 14.393(19)
_cell_measurement_reflns_used 3083
_cell_measurement_temperature 100(2)
_cell_measurement_theta_max 26.6
_cell_measurement_theta_min 2.4
_cell_volume 1498(3)
_computing_cell_refinement 'CrystalClear-SM Expert 3.1 b21 (Rigaku, 20112)'
_computing_data_collection 'CrystalClear-SM Expert 3.1 b21 (Rigaku, 20112)'
_computing_data_reduction 'CrystalClear-SM Expert 3.1 b21 (Rigaku, 20112)'
_computing_molecular_graphics 'Olex2 (Dolomanov et al., 2009)'
_computing_publication_material 'Olex2 (Dolomanov et al., 2009)'
_computing_structure_refinement 'ShelXL (Sheldrick, 2015)'
_computing_structure_solution
;
Superflip (Palatinus & Chapuis, 2007;Palatinus & van der Lee, 2008;
Palatinus et al., 2012)
;
_diffrn_ambient_temperature 100(2)
_diffrn_detector 'CCD plate'
_diffrn_detector_area_resol_mean 28.5714
_diffrn_detector_type 'Rigaku Saturn724+ (2x2 bin mode)'
_diffrn_measured_fraction_theta_full 0.994
_diffrn_measured_fraction_theta_max 0.989
_diffrn_measurement_details
;
scan:
    Number of images: 175
               Slice: -60.0000 - 115.0000
         Image width: 1.0000
            Exp time: 2.0000
       Rotation axis: Omega
               Omega: 0.0000
               Kappa: 0.0000
                 Phi: 0.0000
                 XTD: 59.6885
              2theta: 30.1106
scan:
    Number of images: 120
               Slice: -60.0000 - 60.0000
         Image width: 1.0000
            Exp time: 2.0000
       Rotation axis: Omega
               Omega: 0.0000
               Kappa: -50.0000
                 Phi: 0.0000
                 XTD: 59.6885
              2theta: 30.1106
scan:
    Number of images: 120
               Slice: -60.0000 - 60.0000
         Image width: 1.0000
            Exp time: 2.0000
       Rotation axis: Omega
               Omega: 0.0000
               Kappa: -50.0000
                 Phi: 120.0000
                 XTD: 59.6885
              2theta: 30.1106
scan:
    Number of images: 120
               Slice: -60.0000 - 60.0000
         Image width: 1.0000
            Exp time: 2.0000
       Rotation axis: Omega
               Omega: 0.0000
               Kappa: -50.0000
                 Phi: 240.0000
                 XTD: 59.6885
              2theta: 30.1106
;
_diffrn_measurement_device 'four-circle \k goniometer'
_diffrn_measurement_device_type CrystalLogic
_diffrn_measurement_method 'profile data from \w-scans'
_diffrn_measurement_specimen_support 'MiTeGen MicroLoop'
_diffrn_orient_matrix_type d*Trek
_diffrn_orient_matrix_UB_11 0.021616
_diffrn_orient_matrix_UB_12 -0.044142
_diffrn_orient_matrix_UB_13 0.056070
_diffrn_orient_matrix_UB_21 0.119081
_diffrn_orient_matrix_UB_22 0.053188
_diffrn_orient_matrix_UB_23 -0.004034
_diffrn_orient_matrix_UB_31 -0.012028
_diffrn_orient_matrix_UB_32 0.031880
_diffrn_orient_matrix_UB_33 0.065272
_diffrn_radiation_collimation 'Confocal mirrors'
_diffrn_radiation_monochromator 'double crystal silicon'
_diffrn_radiation_wavelength 0.6889
_diffrn_reflns_av_R_equivalents 0.1462
_diffrn_reflns_av_unetI/netI 0.1068
_diffrn_reflns_Laue_measured_fraction_full 0.994
_diffrn_reflns_Laue_measured_fraction_max 0.989
_diffrn_reflns_limit_h_max 18
_diffrn_reflns_limit_h_min -18
_diffrn_reflns_limit_k_max 9
_diffrn_reflns_limit_k_min -8
_diffrn_reflns_limit_l_max 17
_diffrn_reflns_limit_l_min -18
_diffrn_reflns_number 13997
_diffrn_reflns_point_group_measured_fraction_full 0.994
_diffrn_reflns_point_group_measured_fraction_max 0.989
_diffrn_reflns_theta_full 24.415
_diffrn_reflns_theta_max 26.609
_diffrn_reflns_theta_min 2.770
_diffrn_source synchrotron
_diffrn_source_type 'DLS beamline I19'
_exptl_absorpt_coefficient_mu 0.199
_exptl_absorpt_correction_T_max 1.000
_exptl_absorpt_correction_T_min 0.489
_exptl_absorpt_correction_type multi-scan
_exptl_absorpt_process_details 'CrystalClear-SM Expert 3.1 b21 (Rigaku, 20112)'
_exptl_crystal_colour Yellow
_exptl_crystal_density_diffrn 1.314
_exptl_crystal_description Platelet
_exptl_crystal_F_000 628
_exptl_crystal_size_max 0.05
_exptl_crystal_size_mid 0.03
_exptl_crystal_size_min 0.01
_refine_diff_density_max 0.919
_refine_diff_density_min -0.571
_refine_diff_density_rms 0.121
_refine_ls_extinction_method none
_refine_ls_goodness_of_fit_ref 1.097
_refine_ls_hydrogen_treatment constr
_refine_ls_matrix_type full
_refine_ls_number_parameters 191
_refine_ls_number_reflns 3408
_refine_ls_number_restraints 0
_refine_ls_restrained_S_all 1.097
_refine_ls_R_factor_all 0.1514
_refine_ls_R_factor_gt 0.1081
_refine_ls_shift/su_max 0.000
_refine_ls_shift/su_mean 0.000
_refine_ls_structure_factor_coef Fsqd
_refine_ls_weighting_details 'w=1/[\s^2^(Fo^2^)+(0.1275P)^2^+6.4063P] where P=(Fo^2^+2Fc^2^)/3'
_refine_ls_weighting_scheme calc
_refine_ls_wR_factor_gt 0.2753
_refine_ls_wR_factor_ref 0.3062
_reflns_Friedel_coverage 0.000
_reflns_number_gt 2286
_reflns_number_total 3408
_reflns_threshold_expression 'I > 2\s(I)'
_cod_data_source_file c6mh00051g2.cif
_cod_data_source_block 2013ncs0210
_cod_depositor_comments
;
The following automatic conversions were performed:

'_exptl_absorpt_correction_type' value 'Multi-scan' changed to
'multi-scan' according to
/usr/data/users/saulius/crontab/automatic-downloads/rss-feeds/RSC/lib/dictionaries/cif_core.dic
dictionary named 'cif_core.dic' version 2.4.2 from 2011-04-26.

Automatic conversion script
Id: cif_fix_values 4268 2015-11-12 08:31:59Z antanas 

 Adding full bibliography for 1543209--1543212.cif.
;
_cod_database_code 1543210
_shelx_space_group_comment
;
The symmetry employed for this shelxl refinement is uniquely defined
by the following loop, which should always be used as a source of
symmetry information in preference to the above space-group names.
They are only intended as comments.
;
_olex2_refinement_description
;
1. Fixed Uiso
 At 1.2 times of:
  All C(H) groups, All C(H,H) groups
 At 1.5 times of:
  All C(H,H,H) groups
2.a Secondary CH2 refined with riding coordinates:
 C6(H6A,H6B), C7(H7A,H7B), C8(H8A,H8B), C9(H9A,H9B), C10(H10A,H10B)
2.b Aromatic/amide H refined with riding coordinates:
 C15(H15), C16(H16), C17(H17), C18(H18), C20(H20)
2.c Idealised Me refined as rotating group:
 C11(H11A,H11B,H11C)
;
_shelx_shelxl_version_number 2014/7
_olex2_submission_special_instructions 'No special instructions were received'

loop_
_space_group_symop_operation_xyz
'x, y, z'
'-x, y+1/2, -z+1/2'
'-x, -y, -z'
'x, -y-1/2, z-1/2'

loop_
_atom_site_label
_atom_site_type_symbol
_atom_site_fract_x
_atom_site_fract_y
_atom_site_fract_z
_atom_site_U_iso_or_equiv
_atom_site_adp_type
_atom_site_occupancy
_atom_site_site_symmetry_order
_atom_site_calc_flag
_atom_site_refinement_flags_posn
S1 S 0.64488(10) 1.05887(19) 0.38844(9) 0.0270(4) Uani 1 1 d .
O13 O 0.2415(3) 0.8324(5) 0.4181(3) 0.0272(8) Uani 1 1 d .
N4 N 0.4662(3) 0.9440(6) 0.2985(3) 0.0257(10) Uani 1 1 d .
C1 C 0.4028(4) 0.9359(7) 0.4366(4) 0.0235(11) Uani 1 1 d .
C2 C 0.5717(4) 1.0324(7) 0.4603(4) 0.0246(11) Uani 1 1 d .
C3 C 0.4776(4) 0.9707(7) 0.3987(4) 0.0241(11) Uani 1 1 d .
C5 C 0.5466(4) 0.9848(7) 0.2841(4) 0.0240(11) Uani 1 1 d .
C6 C 0.5551(4) 0.9742(7) 0.1836(4) 0.0253(11) Uani 1 1 d .
H6A H 0.5484 1.0936 0.1558 0.030 Uiso 1 1 calc R
H6B H 0.4987 0.9051 0.1394 0.030 Uiso 1 1 calc R
C7 C 0.6497(4) 0.8945(7) 0.1794(4) 0.0243(11) Uani 1 1 d .
H7A H 0.7074 0.9572 0.2261 0.029 Uiso 1 1 calc R
H7B H 0.6544 0.7706 0.2001 0.029 Uiso 1 1 calc R
C8 C 0.6498(4) 0.9073(7) 0.0735(4) 0.0245(11) Uani 1 1 d .
H8A H 0.6394 1.0308 0.0521 0.029 Uiso 1 1 calc R
H8B H 0.5933 0.8396 0.0286 0.029 Uiso 1 1 calc R
C9 C 0.7438(4) 0.8419(7) 0.0600(4) 0.0267(11) Uani 1 1 d .
H9A H 0.8021 0.8933 0.1125 0.032 Uiso 1 1 calc R
H9B H 0.7480 0.7135 0.0678 0.032 Uiso 1 1 calc R
C10 C 0.7449(4) 0.8911(8) -0.0428(4) 0.0332(13) Uani 1 1 d .
H10A H 0.6846 0.8447 -0.0946 0.040 Uiso 1 1 calc R
H10B H 0.7431 1.0199 -0.0489 0.040 Uiso 1 1 calc R
C11 C 0.8345(4) 0.8227(10) -0.0624(5) 0.0410(15) Uani 1 1 d .
H11A H 0.8312 0.8610 -0.1285 0.061 Uiso 1 1 calc GR
H11B H 0.8352 0.6949 -0.0598 0.061 Uiso 1 1 calc GR
H11C H 0.8947 0.8682 -0.0116 0.061 Uiso 1 1 calc GR
C12 C 0.3064(4) 0.8730(7) 0.3711(4) 0.0272(11) Uani 1 1 d .
C14 C 0.1579(4) 0.7688(8) 0.3443(4) 0.0289(12) Uani 1 1 d .
C15 C 0.0738(4) 0.7091(8) 0.3584(5) 0.0333(13) Uani 1 1 d .
H15 H 0.0674 0.7103 0.4217 0.040 Uiso 1 1 calc R
C16 C -0.0005(4) 0.6475(8) 0.2729(4) 0.0311(13) Uani 1 1 d .
H16 H -0.0594 0.6040 0.2783 0.037 Uiso 1 1 calc R
C17 C 0.0088(4) 0.6477(8) 0.1796(5) 0.0361(13) Uani 1 1 d .
H17 H -0.0441 0.6056 0.1232 0.043 Uiso 1 1 calc R
C18 C 0.0936(4) 0.7079(8) 0.1672(4) 0.0337(13) Uani 1 1 d .
H18 H 0.0997 0.7068 0.1037 0.040 Uiso 1 1 calc R
C19 C 0.1706(4) 0.7712(7) 0.2530(4) 0.0288(12) Uani 1 1 d .
C20 C 0.2674(4) 0.8395(7) 0.2716(4) 0.0273(11) Uani 1 1 d .
H20 H 0.2979 0.8575 0.2242 0.033 Uiso 1 1 calc R

loop_
_atom_site_aniso_label
_atom_site_aniso_U_11
_atom_site_aniso_U_22
_atom_site_aniso_U_33
_atom_site_aniso_U_23
_atom_site_aniso_U_13
_atom_site_aniso_U_12
S1 0.0297(7) 0.0345(8) 0.0200(6) 0.0004(5) 0.0130(5) -0.0017(5)
O13 0.0275(18) 0.035(2) 0.0226(18) -0.0026(16) 0.0131(15) -0.0031(15)
N4 0.035(2) 0.023(2) 0.025(2) -0.0008(17) 0.0173(19) 0.0011(18)
C1 0.028(2) 0.025(3) 0.020(2) 0.0005(19) 0.011(2) 0.005(2)
C2 0.031(3) 0.025(3) 0.023(2) 0.005(2) 0.016(2) 0.002(2)
C3 0.027(2) 0.027(3) 0.020(2) 0.003(2) 0.010(2) 0.004(2)
C5 0.029(3) 0.026(3) 0.020(2) 0.0027(19) 0.012(2) -0.002(2)
C6 0.029(3) 0.033(3) 0.016(2) 0.000(2) 0.0123(19) -0.003(2)
C7 0.030(3) 0.027(3) 0.020(2) 0.001(2) 0.014(2) -0.003(2)
C8 0.029(3) 0.025(3) 0.021(2) -0.001(2) 0.011(2) -0.003(2)
C9 0.032(3) 0.029(3) 0.022(2) -0.001(2) 0.013(2) -0.002(2)
C10 0.041(3) 0.035(3) 0.030(3) -0.001(2) 0.021(2) 0.001(2)
C11 0.039(3) 0.054(4) 0.037(3) 0.000(3) 0.023(3) 0.002(3)
C12 0.027(3) 0.030(3) 0.029(3) 0.003(2) 0.016(2) 0.002(2)
C14 0.024(2) 0.032(3) 0.030(3) 0.005(2) 0.009(2) 0.000(2)
C15 0.032(3) 0.034(3) 0.036(3) -0.001(2) 0.015(2) -0.003(2)
C16 0.027(3) 0.032(3) 0.035(3) -0.001(2) 0.012(2) -0.009(2)
C17 0.030(3) 0.040(4) 0.037(3) -0.002(3) 0.010(2) -0.005(2)
C18 0.034(3) 0.040(4) 0.028(3) -0.003(2) 0.013(2) -0.005(2)
C19 0.030(3) 0.028(3) 0.030(3) 0.001(2) 0.013(2) 0.003(2)
C20 0.029(3) 0.026(3) 0.027(3) -0.001(2) 0.011(2) 0.002(2)

loop_
_atom_type_symbol
_atom_type_description
_atom_type_scat_dispersion_real
_atom_type_scat_dispersion_imag
_atom_type_scat_source
C C 0.0030 0.0010 'International Tables Vol C Tables 4.2.6.8 and 6.1.1.4'
H H 0.0000 0.0000 'International Tables Vol C Tables 4.2.6.8 and 6.1.1.4'
N N 0.0060 0.0030 'International Tables Vol C Tables 4.2.6.8 and 6.1.1.4'
O O 0.0110 0.0060 'International Tables Vol C Tables 4.2.6.8 and 6.1.1.4'
S S 0.1180 0.1170 'International Tables Vol C Tables 4.2.6.8 and 6.1.1.4'

loop_
_geom_angle_atom_site_label_1
_geom_angle_atom_site_label_2
_geom_angle_atom_site_label_3
_geom_angle
_geom_angle_site_symmetry_1
_geom_angle_site_symmetry_3
C2 S1 C5 89.1(3) . .
C14 O13 C12 105.8(4) . .
C5 N4 C3 110.5(4) . .
C2 C1 C12 124.0(5) 3_676 .
C3 C1 C2 115.3(5) . 3_676
C3 C1 C12 120.7(5) . .
C1 C2 S1 128.1(4) 3_676 .
C1 C2 C3 122.7(5) 3_676 .
C3 C2 S1 109.2(4) . .
N4 C3 C1 123.3(5) . .
N4 C3 C2 114.7(4) . .
C1 C3 C2 122.0(5) . .
N4 C5 S1 116.4(4) . .
N4 C5 C6 122.4(5) . .
C6 C5 S1 121.2(4) . .
C5 C6 H6A 108.1 . .
C5 C6 H6B 108.1 . .
C5 C6 C7 116.8(4) . .
H6A C6 H6B 107.3 . .
C7 C6 H6A 108.1 . .
C7 C6 H6B 108.1 . .
C6 C7 H7A 109.7 . .
C6 C7 H7B 109.7 . .
H7A C7 H7B 108.2 . .
C8 C7 C6 110.0(4) . .
C8 C7 H7A 109.7 . .
C8 C7 H7B 109.7 . .
C7 C8 H8A 108.4 . .
C7 C8 H8B 108.4 . .
C7 C8 C9 115.4(4) . .
H8A C8 H8B 107.5 . .
C9 C8 H8A 108.4 . .
C9 C8 H8B 108.4 . .
C8 C9 H9A 109.4 . .
C8 C9 H9B 109.4 . .
H9A C9 H9B 108.0 . .
C10 C9 C8 111.3(4) . .
C10 C9 H9A 109.4 . .
C10 C9 H9B 109.4 . .
C9 C10 H10A 108.8 . .
C9 C10 H10B 108.8 . .
H10A C10 H10B 107.7 . .
C11 C10 C9 113.8(5) . .
C11 C10 H10A 108.8 . .
C11 C10 H10B 108.8 . .
C10 C11 H11A 109.5 . .
C10 C11 H11B 109.5 . .
C10 C11 H11C 109.5 . .
H11A C11 H11B 109.5 . .
H11A C11 H11C 109.5 . .
H11B C11 H11C 109.5 . .
O13 C12 C1 115.3(4) . .
C20 C12 O13 111.9(5) . .
C20 C12 C1 132.7(5) . .
O13 C14 C15 125.6(5) . .
O13 C14 C19 109.8(5) . .
C15 C14 C19 124.6(5) . .
C14 C15 H15 122.4 . .
C14 C15 C16 115.3(5) . .
C16 C15 H15 122.4 . .
C15 C16 H16 118.9 . .
C15 C16 C17 122.2(5) . .
C17 C16 H16 118.9 . .
C16 C17 H17 119.2 . .
C18 C17 C16 121.6(5) . .
C18 C17 H17 119.2 . .
C17 C18 H18 121.2 . .
C17 C18 C19 117.5(5) . .
C19 C18 H18 121.2 . .
C14 C19 C18 118.8(5) . .
C14 C19 C20 106.7(5) . .
C18 C19 C20 134.5(5) . .
C12 C20 C19 105.8(5) . .
C12 C20 H20 127.1 . .
C19 C20 H20 127.1 . .

loop_
_geom_bond_atom_site_label_1
_geom_bond_atom_site_label_2
_geom_bond_distance
_geom_bond_site_symmetry_2
S1 C2 1.746(5) .
S1 C5 1.752(5) .
O13 C12 1.384(6) .
O13 C14 1.382(6) .
N4 C3 1.406(7) .
N4 C5 1.300(7) .
C1 C2 1.415(7) 3_676
C1 C3 1.411(7) .
C1 C12 1.460(7) .
C2 C1 1.414(7) 3_676
C2 C3 1.416(7) .
C5 C6 1.497(7) .
C6 H6A 0.9900 .
C6 H6B 0.9900 .
C6 C7 1.529(7) .
C7 H7A 0.9900 .
C7 H7B 0.9900 .
C7 C8 1.528(7) .
C8 H8A 0.9900 .
C8 H8B 0.9900 .
C8 C9 1.536(7) .
C9 H9A 0.9900 .
C9 H9B 0.9900 .
C9 C10 1.532(7) .
C10 H10A 0.9900 .
C10 H10B 0.9900 .
C10 C11 1.527(8) .
C11 H11A 0.9800 .
C11 H11B 0.9800 .
C11 H11C 0.9800 .
C12 C20 1.360(7) .
C14 C15 1.390(8) .
C14 C19 1.393(8) .
C15 H15 0.9500 .
C15 C16 1.393(8) .
C16 H16 0.9500 .
C16 C17 1.399(8) .
C17 H17 0.9500 .
C17 C18 1.389(8) .
C18 H18 0.9500 .
C18 C19 1.419(8) .
C19 C20 1.436(8) .
C20 H20 0.9500 .

loop_
_geom_hbond_atom_site_label_D
_geom_hbond_atom_site_label_H
_geom_hbond_atom_site_label_A
_geom_hbond_distance_DH
_geom_hbond_distance_HA
_geom_hbond_distance_DA
_geom_hbond_angle_DHA
C20 H20 N4 0.95 2.39 2.893(8) 113.1

loop_
_geom_torsion_atom_site_label_1
_geom_torsion_atom_site_label_2
_geom_torsion_atom_site_label_3
_geom_torsion_atom_site_label_4
_geom_torsion
_geom_torsion_site_symmetry_1
_geom_torsion_site_symmetry_4
S1 C2 C3 N4 0.8(6) . .
S1 C2 C3 C1 179.5(4) . .
S1 C5 C6 C7 45.1(7) . .
O13 C12 C20 C19 -0.4(6) . .
O13 C14 C15 C16 -178.7(5) . .
O13 C14 C19 C18 178.9(5) . .
O13 C14 C19 C20 0.2(6) . .
N4 C5 C6 C7 -136.5(5) . .
C1 C2 C3 N4 -179.0(5) 3_676 .
C1 C2 C3 C1 -0.3(9) 3_676 .
C1 C12 C20 C19 176.9(6) . .
C2 S1 C5 N4 0.3(5) . .
C2 S1 C5 C6 178.7(5) . .
C2 C1 C3 N4 178.9(5) 3_676 .
C2 C1 C3 C2 0.3(8) 3_676 .
C2 C1 C12 O13 -4.8(8) 3_676 .
C2 C1 C12 C20 178.0(6) 3_676 .
C3 N4 C5 S1 0.2(6) . .
C3 N4 C5 C6 -178.3(5) . .
C3 C1 C12 O13 175.8(5) . .
C3 C1 C12 C20 -1.4(9) . .
C5 S1 C2 C1 179.2(5) . 3_676
C5 S1 C2 C3 -0.6(4) . .
C5 N4 C3 C1 -179.3(5) . .
C5 N4 C3 C2 -0.6(7) . .
C5 C6 C7 C8 -175.4(4) . .
C6 C7 C8 C9 176.4(4) . .
C7 C8 C9 C10 -169.4(5) . .
C8 C9 C10 C11 -177.5(5) . .
C12 O13 C14 C15 178.9(6) . .
C12 O13 C14 C19 -0.4(6) . .
C12 C1 C3 N4 -1.6(8) . .
C12 C1 C3 C2 179.7(5) . .
C14 O13 C12 C1 -177.3(5) . .
C14 O13 C12 C20 0.5(6) . .
C14 C15 C16 C17 -0.7(9) . .
C14 C19 C20 C12 0.1(6) . .
C15 C14 C19 C18 -0.4(9) . .
C15 C14 C19 C20 -179.1(5) . .
C15 C16 C17 C18 0.7(10) . .
C16 C17 C18 C19 -0.5(9) . .
C17 C18 C19 C14 0.4(9) . .
C17 C18 C19 C20 178.7(6) . .
C18 C19 C20 C12 -178.3(6) . .
C19 C14 C15 C16 0.5(9) . .
